data_7153351
loop_
_publ_author_name
'Butin, Alexander V.'
'Nevolina, Tatyana A.'
'Shcherbinin, Vitaly A.'
'Trushkov, Igor V.'
'Cheshkov, Dmitry A.'
'Krapivin, Gennady D.'

_publ_section_title
;
 Furan ring opening-pyrrole ring closure: a new synthetic route to
 aryl(heteroaryl)-annulated pyrrolo[1,2-a][1,4]diazepines.
;
_journal_issue 14
_journal_name_full 'Organic &amp; biomolecular chemistry'
_journal_page_first 3316
_journal_page_last 3327
_journal_paper_doi 10.1039/c002994g
_journal_volume 8
_journal_year 2010
_chemical_formula_moiety 'C16 H18 N2 O'
_chemical_formula_sum 'C16 H18 N2 O'
_chemical_formula_weight 254.32
_chemical_melting_point 491.5(5)
_chemical_name_common
;1-tert-Butyl-4,5-dihydro-6H-pyrrolo(1,2-a)(1,4)benzodiazepin-
6-one
;
_chemical_name_systematic
;
1-tert-Butyl-4,5-dihydro-6H-pyrrolo[1,2-a][1,4]benzodiazepin-6-one
;
_space_group_IT_number 2
_symmetry_cell_setting triclinic
_symmetry_space_group_name_Hall '-P 1'
_symmetry_space_group_name_H-M 'P -1'
_atom_sites_solution_hydrogens difmap
_atom_sites_solution_primary direct
_atom_sites_solution_secondary difmap
_audit_creation_method SHELXL97
_cell_angle_alpha 72.26(3)
_cell_angle_beta 81.27(3)
_cell_angle_gamma 79.73(3)
_cell_formula_units_Z 2
_cell_length_a 7.016(1)
_cell_length_b 8.846(2)
_cell_length_c 12.300(3)
_cell_measurement_reflns_used 25
_cell_measurement_temperature 293(2)
_cell_measurement_theta_max 12.3
_cell_measurement_theta_min 8.6
_cell_volume 711.6(3)
_computing_structure_refinement 'SHELXL-97 (Sheldrick, 1997)'
_computing_structure_solution 'SHELXS-97 (Sheldrick, 1990)'
_diffrn_ambient_temperature 293(2)
_diffrn_measured_fraction_theta_full 0.998
_diffrn_measured_fraction_theta_max 0.998
_diffrn_measurement_device_type 'Enraf Nonius CAD4'
_diffrn_measurement_method \w/2\t--scans
_diffrn_radiation_monochromator 'beta filter'
_diffrn_radiation_source 'fine-focus sealed tube'
_diffrn_radiation_type MoK\a
_diffrn_radiation_wavelength 0.71073
_diffrn_reflns_av_R_equivalents 0.0167
_diffrn_reflns_av_sigmaI/netI 0.0660
_diffrn_reflns_limit_h_max 0
_diffrn_reflns_limit_h_min -8
_diffrn_reflns_limit_k_max 10
_diffrn_reflns_limit_k_min -10
_diffrn_reflns_limit_l_max 14
_diffrn_reflns_limit_l_min -14
_diffrn_reflns_number 3023
_diffrn_reflns_theta_full 25.97
_diffrn_reflns_theta_max 25.97
_diffrn_reflns_theta_min 1.75
_diffrn_standards_decay_% 0.7
_diffrn_standards_interval_time 100
_diffrn_standards_number 3
_exptl_absorpt_coefficient_mu 0.075
_exptl_absorpt_correction_type none
_exptl_crystal_colour colourless
_exptl_crystal_density_diffrn 1.187
_exptl_crystal_density_method 'not measured'
_exptl_crystal_description prism
_exptl_crystal_F_000 272
_exptl_crystal_size_max 0.41
_exptl_crystal_size_mid 0.30
_exptl_crystal_size_min 0.17
_refine_diff_density_max 0.170
_refine_diff_density_min -0.141
_refine_diff_density_rms 0.031
_refine_ls_extinction_coef 0.054(7)
_refine_ls_extinction_expression Fc^*^=kFc[1+0.001xFc^2^\l^3^/sin(2\q)]^-1/4^
_refine_ls_extinction_method SHELXL
_refine_ls_goodness_of_fit_ref 0.989
_refine_ls_hydrogen_treatment constr
_refine_ls_matrix_type full
_refine_ls_number_parameters 173
_refine_ls_number_reflns 2783
_refine_ls_number_restraints 0
_refine_ls_restrained_S_all 0.989
_refine_ls_R_factor_all 0.0798
_refine_ls_R_factor_gt 0.0313
_refine_ls_shift/su_max 0.000
_refine_ls_shift/su_mean 0.000
_refine_ls_structure_factor_coef Fsqd
_refine_ls_weighting_details 'calc w=1/[\s^2^(Fo^2^)+(0.0600P)^2^] where P=(Fo^2^+2Fc^2^)/3'
_refine_ls_weighting_scheme calc
_refine_ls_wR_factor_gt 0.0897
_refine_ls_wR_factor_ref 0.0951
_reflns_number_gt 1479
_reflns_number_total 2783
_reflns_threshold_expression >2\s(I)
_cod_data_source_file c002994g.txt
_cod_data_source_block kr100
_cod_depositor_comments
;
The following automatic conversions were performed:

'_chemical_melting_point' value '491-492' was changed to '491.5(5)' -
the average value was taken and precision was
estimated.

'_symmetry_cell_setting' value 'Triclinic' changed to
'triclinic' according to
/home/saulius/struct/CIF-dictionaries/cif_core.dic dictionary named
'cif_core.dic' version 2.4.2 from 2011-04-26.

Automatic conversion script
Id: cif_fix_values 1891 2012-01-12 08:04:46Z andrius 
;
_cod_original_cell_volume 711.6(2)
_cod_database_code 7153351

loop_
_symmetry_equiv_pos_as_xyz
'x, y, z'
'-x, -y, -z'

loop_
_atom_site_label
_atom_site_type_symbol
_atom_site_fract_x
_atom_site_fract_y
_atom_site_fract_z
_atom_site_U_iso_or_equiv
_atom_site_adp_type
_atom_site_occupancy
_atom_site_symmetry_multiplicity
_atom_site_calc_flag
O1 O 0.12538(14) 0.49201(11) 0.62337(9) 0.0498(3) Uani 1 1 d
N1 N 0.17073(15) 0.31839(12) 0.51780(9) 0.0384(3) Uani 1 1 d
N2 N 0.34094(15) 0.01863(12) 0.67792(9) 0.0360(3) Uani 1 1 d
C1 C 0.40401(17) 0.29334(15) 0.65095(11) 0.0358(3) Uani 1 1 d
C2 C 0.5241(2) 0.39446(17) 0.66401(13) 0.0464(4) Uani 1 1 d
C3 C 0.7043(2) 0.3348(2) 0.70363(14) 0.0531(4) Uani 1 1 d
C4 C 0.76749(19) 0.17238(19) 0.72884(12) 0.0482(4) Uani 1 1 d
C5 C 0.64915(18) 0.06944(16) 0.71941(11) 0.0414(3) Uani 1 1 d
C6 C 0.46387(17) 0.12804(15) 0.68413(11) 0.0340(3) Uani 1 1 d
C7 C 0.27311(17) 0.03172(15) 0.57464(12) 0.0369(3) Uani 1 1 d
C8 C 0.28297(18) 0.18346(15) 0.48071(11) 0.0397(3) Uani 1 1 d
C9 C 0.21988(17) 0.37375(14) 0.59739(11) 0.0363(3) Uani 1 1 d
C10 C 0.19511(19) -0.10250(16) 0.58657(13) 0.0437(3) Uani 1 1 d
C11 C 0.2109(2) -0.19972(17) 0.70000(14) 0.0483(4) Uani 1 1 d
C12 C 0.2984(2) -0.12573(15) 0.75736(12) 0.0424(3) Uani 1 1 d
C13 C 0.3181(2) -0.17490(18) 0.88594(14) 0.0574(4) Uani 1 1 d
C14 C 0.1647(4) -0.2854(3) 0.94711(18) 0.0887(7) Uani 1 1 d
C15 C 0.5161(3) -0.2683(3) 0.91794(19) 0.0930(7) Uani 1 1 d
C16 C 0.2760(3) -0.0290(2) 0.93232(14) 0.0697(5) Uani 1 1 d
H1 H 0.0750 0.3779 0.4783 0.080 Uiso 1 1 d
H2 H 0.4802 0.5093 0.6430 0.080 Uiso 1 1 d
H3 H 0.7885 0.4081 0.7095 0.080 Uiso 1 1 d
H4 H 0.8964 0.1243 0.7545 0.080 Uiso 1 1 d
H5 H 0.6945 -0.0436 0.7367 0.080 Uiso 1 1 d
H81 H 0.4170 0.2069 0.4579 0.080 Uiso 1 1 d
H82 H 0.2207 0.1757 0.4139 0.080 Uiso 1 1 d
H10 H 0.1418 -0.1220 0.5251 0.080 Uiso 1 1 d
H11 H 0.1606 -0.2979 0.7314 0.080 Uiso 1 1 d
H141 H 0.1692 -0.3113 1.0341 0.080 Uiso 1 1 d
H142 H 0.1869 -0.3786 0.9169 0.080 Uiso 1 1 d
H143 H 0.0314 -0.2301 0.9261 0.080 Uiso 1 1 d
H151 H 0.5096 -0.3222 1.0003 0.110 Uiso 1 1 d
H152 H 0.6235 -0.2026 0.8849 0.110 Uiso 1 1 d
H153 H 0.5565 -0.3513 0.8803 0.110 Uiso 1 1 d
H161 H 0.2801 -0.0699 1.0152 0.080 Uiso 1 1 d
H162 H 0.3761 0.0485 0.8980 0.080 Uiso 1 1 d
H163 H 0.1318 0.0359 0.9143 0.080 Uiso 1 1 d

loop_
_atom_site_aniso_label
_atom_site_aniso_U_11
_atom_site_aniso_U_22
_atom_site_aniso_U_33
_atom_site_aniso_U_23
_atom_site_aniso_U_13
_atom_site_aniso_U_12
O1 0.0454(5) 0.0370(5) 0.0730(7) -0.0258(5) -0.0170(5) 0.0056(4)
N1 0.0357(6) 0.0342(6) 0.0454(7) -0.0126(5) -0.0114(5) 0.0033(4)
N2 0.0384(6) 0.0289(5) 0.0420(6) -0.0098(5) -0.0110(5) -0.0025(4)
C1 0.0330(6) 0.0364(7) 0.0382(7) -0.0106(6) -0.0031(5) -0.0062(5)
C2 0.0455(8) 0.0416(7) 0.0531(9) -0.0080(6) -0.0088(6) -0.0158(6)
C3 0.0453(8) 0.0603(9) 0.0558(9) -0.0083(7) -0.0109(7) -0.0225(7)
C4 0.0339(7) 0.0677(10) 0.0410(8) -0.0097(7) -0.0098(6) -0.0075(7)
C5 0.0389(7) 0.0456(8) 0.0389(8) -0.0121(6) -0.0092(6) 0.0010(6)
C6 0.0326(6) 0.0355(7) 0.0349(7) -0.0118(5) -0.0052(5) -0.0026(5)
C7 0.0327(6) 0.0377(7) 0.0435(7) -0.0183(6) -0.0099(5) 0.0036(5)
C8 0.0376(7) 0.0402(7) 0.0406(8) -0.0132(6) -0.0082(6) 0.0030(6)
C9 0.0327(6) 0.0300(6) 0.0450(8) -0.0088(6) -0.0033(5) -0.0054(5)
C10 0.0380(7) 0.0418(8) 0.0573(9) -0.0229(7) -0.0112(6) -0.0010(6)
C11 0.0465(8) 0.0363(7) 0.0639(10) -0.0153(7) -0.0083(7) -0.0069(6)
C12 0.0454(8) 0.0296(6) 0.0500(8) -0.0078(6) -0.0084(6) -0.0030(6)
C13 0.0709(10) 0.0466(9) 0.0495(9) 0.0012(7) -0.0158(8) -0.0127(8)
C14 0.1137(16) 0.0845(14) 0.0630(12) 0.0054(10) -0.0103(11) -0.0473(13)
C15 0.0933(14) 0.0833(14) 0.0782(14) 0.0151(11) -0.0342(12) 0.0038(12)
C16 0.0957(13) 0.0764(12) 0.0392(9) -0.0140(8) -0.0049(8) -0.0234(10)

loop_
_atom_type_symbol
_atom_type_description
_atom_type_scat_dispersion_real
_atom_type_scat_dispersion_imag
_atom_type_scat_source
C C 0.0033 0.0016 'International Tables Vol C Tables 4.2.6.8 and 6.1.1.4'
H H 0.0000 0.0000 'International Tables Vol C Tables 4.2.6.8 and 6.1.1.4'
N N 0.0061 0.0033 'International Tables Vol C Tables 4.2.6.8 and 6.1.1.4'
O O 0.0106 0.0060 'International Tables Vol C Tables 4.2.6.8 and 6.1.1.4'

loop_
_geom_angle_atom_site_label_1
_geom_angle_atom_site_label_2
_geom_angle_atom_site_label_3
_geom_angle
C9 N1 C8 124.22(10)
C9 N1 H1 116.0
C8 N1 H1 119.0
C7 N2 C12 108.87(10)
C7 N2 C6 120.32(11)
C12 N2 C6 129.82(11)
C2 C1 C6 118.92(12)
C2 C1 C9 116.09(11)
C6 C1 C9 124.96(11)
C3 C2 C1 121.19(13)
C3 C2 H2 120.1
C1 C2 H2 118.7
C4 C3 C2 119.36(13)
C4 C3 H3 120.6
C2 C3 H3 119.9
C5 C4 C3 120.49(13)
C5 C4 H4 116.9
C3 C4 H4 122.6
C4 C5 C6 120.43(13)
C4 C5 H5 120.0
C6 C5 H5 119.5
C5 C6 C1 119.35(12)
C5 C6 N2 119.60(11)
C1 C6 N2 121.00(11)
C10 C7 N2 108.16(12)
C10 C7 C8 133.02(12)
N2 C7 C8 118.62(11)
N1 C8 C7 110.36(11)
N1 C8 H81 107.2
C7 C8 H81 111.8
N1 C8 H82 107.2
C7 C8 H82 108.5
H81 C8 H82 111.7
O1 C9 N1 122.37(12)
O1 C9 C1 120.00(12)
N1 C9 C1 117.53(11)
C7 C10 C11 107.39(12)
C7 C10 H10 123.2
C11 C10 H10 129.4
C12 C11 C10 109.59(13)
C12 C11 H11 126.2
C10 C11 H11 124.1
C11 C12 N2 105.96(13)
C11 C12 C13 127.52(13)
N2 C12 C13 125.89(12)
C15 C13 C12 113.73(16)
C15 C13 C16 109.41(16)
C12 C13 C16 111.12(13)
C15 C13 C14 107.04(16)
C12 C13 C14 107.65(13)
C16 C13 C14 107.62(17)
C13 C14 H141 108.1
C13 C14 H142 109.0
H141 C14 H142 115.4
C13 C14 H143 109.9
H141 C14 H143 109.9
H142 C14 H143 104.4
C13 C15 H151 110.3
C13 C15 H152 112.1
H151 C15 H152 116.6
C13 C15 H153 111.7
H151 C15 H153 106.2
H152 C15 H153 99.3
C13 C16 H161 106.6
C13 C16 H162 112.3
H161 C16 H162 109.5
C13 C16 H163 110.6
H161 C16 H163 109.2
H162 C16 H163 108.5

loop_
_geom_bond_atom_site_label_1
_geom_bond_atom_site_label_2
_geom_bond_distance
O1 C9 1.2362(15)
N1 C9 1.3311(16)
N1 C8 1.4630(17)
N1 H1 0.8836
N2 C7 1.3884(16)
N2 C12 1.4007(18)
N2 C6 1.4315(16)
C1 C2 1.3906(18)
C1 C6 1.3966(18)
C1 C9 1.5014(18)
C2 C3 1.380(2)
C2 H2 0.9729
C3 C4 1.379(2)
C3 H3 0.9758
C4 C5 1.377(2)
C4 H4 0.9829
C5 C6 1.3931(18)
C5 H5 0.9614
C7 C10 1.3534(18)
C7 C8 1.4851(19)
C8 H81 0.9796
C8 H82 1.0131
C10 C11 1.407(2)
C10 H10 0.9644
C11 C12 1.363(2)
C11 H11 0.9442
C12 C13 1.528(2)
C13 C15 1.525(3)
C13 C16 1.530(2)
C13 C14 1.537(3)
C14 H141 1.0275
C14 H142 0.9818
C14 H143 1.0071
C15 H151 0.9774
C15 H152 0.9951
C15 H153 0.9629
C16 H161 0.9751
C16 H162 1.0235
C16 H163 1.0889

loop_
_geom_hbond_atom_site_label_D
_geom_hbond_atom_site_label_H
_geom_hbond_atom_site_label_A
_geom_hbond_distance_DH
_geom_hbond_distance_HA
_geom_hbond_distance_DA
_geom_hbond_angle_DHA
_geom_hbond_site_symmetry_A
N1 H1 O1 0.88 1.99 2.8674(18) 174.7 2_566
